data_7159336
loop_
_publ_author_name
'Huang, Jia-Hua'
'Lv, Jian-Ming'
'Xie, Yan-Feng'
'Zhao, Huan'
'Xiao, Liang-Yan'
'Dai, Ping'
'Qin, Sheng-Ying'
'Hu, Dan'
'Gao, Hao'
'Yao, Xin-Sheng'

_publ_section_title
;
 Isolation of new compounds related to xyloketals biosynthesis implies an
 alternative pathway for furan-fused-chromene formation.
;
_journal_issue 20
_journal_name_full 'Organic &amp; biomolecular chemistry'
_journal_page_first 4309
_journal_page_last 4318
_journal_paper_doi 10.1039/d3ob00426k
_journal_volume 21
_journal_year 2023
_chemical_formula_moiety 'C21 H28 O4'
_chemical_formula_sum 'C21 H28 O4'
_chemical_formula_weight 344.43
_space_group_crystal_system monoclinic
_space_group_IT_number 14
_space_group_name_Hall '-P 2ybc'
_space_group_name_H-M_alt 'P 1 21/c 1'
_atom_sites_solution_hydrogens geom
_atom_sites_solution_primary iterative
_audit_creation_date 2023-03-04
_audit_creation_method
;
Olex2 1.2
(compiled 2018.05.29 svn.r3508 for OlexSys, GUI svn.r5506)
;
_audit_update_record
;
2023-03-04 deposited with the CCDC.	2023-05-03 downloaded from the CCDC.
;
_cell_angle_alpha 90
_cell_angle_beta 108.143(2)
_cell_angle_gamma 90
_cell_formula_units_Z 4
_cell_length_a 12.6389(2)
_cell_length_b 11.9203(2)
_cell_length_c 12.9914(3)
_cell_measurement_reflns_used 7769
_cell_measurement_temperature 149.99(10)
_cell_measurement_theta_max 73.6950
_cell_measurement_theta_min 3.6820
_cell_volume 1859.97(6)
_computing_cell_refinement 'CrysAlisPro 1.171.38.43f (Rigaku OD, 2015)'
_computing_data_collection 'CrysAlisPro 1.171.38.43f (Rigaku OD, 2015)'
_computing_data_reduction 'CrysAlisPro 1.171.38.43f (Rigaku OD, 2015)'
_computing_molecular_graphics 'Olex2 (Dolomanov et al., 2009)'
_computing_publication_material 'Olex2 (Dolomanov et al., 2009)'
_computing_structure_refinement 'ShelXL (Sheldrick, 2015)'
_computing_structure_solution 'olex2.solve (Bourhis et al., 2015)'
_diffrn_ambient_environment N~2~
_diffrn_ambient_temperature 149.99(10)
_diffrn_detector 'CCD plate'
_diffrn_detector_area_resol_mean 5.2684
_diffrn_detector_type AtlasS2
_diffrn_measured_fraction_theta_full 0.996
_diffrn_measured_fraction_theta_max 0.976
_diffrn_measurement_details
;
List of Runs (angles in degrees, time in seconds):

  # Type    Start    End  Width  t~exp~   \w     \q     \k     \f   Frames
#--------------------------------------------------------------------------
  1  \w    -96.00  -2.00   1.00    1.00    --  -41.11 125.00  90.00   94
  2  \w   -115.00 -17.00   1.00    1.00    --  -41.11 -38.00 -30.00   98
  3  \w      9.00 117.00   1.00    1.00    --   41.11  77.00  90.00  108
  4  \w     17.00 115.00   1.00    1.00    --   41.11  38.00 -90.00   98
  5  \w      1.00  82.00   1.00    1.00    --   41.11 -99.00 -30.00   81
  6  \w     31.00 136.00   1.00    1.85    --  107.58 -30.00 150.00  105
  7  \w     34.00 122.00   1.00    1.85    --  107.58-125.00 -30.00   88
  8  \w     31.00 136.00   1.00    1.85    --  107.58 -30.00 -30.00  105
  9  \w     82.00 178.00   1.00    1.85    --  107.58  45.00 -30.00   96
 10  \w     82.00 178.00   1.00    1.85    --  107.58  45.00 150.00   96
 11  \w     79.00 178.00   1.00    1.85    --  107.58  30.00-150.00   99
 12  \w     25.00 110.00   1.00    1.85    --  107.58 -95.00  90.00   85
 13  \w     25.00  89.00   1.00    1.85    --  107.58 -95.00  30.00   64
;
_diffrn_measurement_device 'four-circle diffractometer'
_diffrn_measurement_device_type 'SuperNova, Dual, Cu at zero, AtlasS2'
_diffrn_measurement_method '\w scans'
_diffrn_orient_matrix_type 'CrysAlisPro convention (1999,Acta A55,543-557)'
_diffrn_orient_matrix_UB_11 -0.0776191000
_diffrn_orient_matrix_UB_12 0.1028371000
_diffrn_orient_matrix_UB_13 -0.0196110000
_diffrn_orient_matrix_UB_21 -0.1012750000
_diffrn_orient_matrix_UB_22 -0.0767604000
_diffrn_orient_matrix_UB_23 -0.0489885000
_diffrn_orient_matrix_UB_31 -0.0132447000
_diffrn_orient_matrix_UB_32 -0.0154012000
_diffrn_orient_matrix_UB_33 0.1130608000
_diffrn_radiation_monochromator mirror
_diffrn_radiation_probe x-ray
_diffrn_radiation_type CuK\a
_diffrn_radiation_wavelength 1.54184
_diffrn_reflns_av_R_equivalents 0.0251
_diffrn_reflns_av_unetI/netI 0.0206
_diffrn_reflns_Laue_measured_fraction_full 0.996
_diffrn_reflns_Laue_measured_fraction_max 0.976
_diffrn_reflns_limit_h_max 13
_diffrn_reflns_limit_h_min -15
_diffrn_reflns_limit_k_max 14
_diffrn_reflns_limit_k_min -14
_diffrn_reflns_limit_l_max 16
_diffrn_reflns_limit_l_min -12
_diffrn_reflns_number 12983
_diffrn_reflns_point_group_measured_fraction_full 0.996
_diffrn_reflns_point_group_measured_fraction_max 0.976
_diffrn_reflns_theta_full 67.684
_diffrn_reflns_theta_max 73.801
_diffrn_reflns_theta_min 3.680
_diffrn_source 'micro-focus sealed X-ray tube'
_diffrn_source_type 'SuperNova (Cu) X-ray Source'
_exptl_absorpt_coefficient_mu 0.671
_exptl_absorpt_correction_T_max 1.00000
_exptl_absorpt_correction_T_min 0.65336
_exptl_absorpt_correction_type multi-scan
_exptl_absorpt_process_details
;
CrysAlisPro 1.171.38.43f (Rigaku Oxford Diffraction, 2015)
Empirical absorption correction using spherical harmonics,
 implemented in SCALE3 ABSPACK scaling algorithm.
;
_exptl_crystal_colour colourless
_exptl_crystal_colour_primary colourless
_exptl_crystal_density_diffrn 1.230
_exptl_crystal_description block
_exptl_crystal_F_000 744
_exptl_crystal_size_max 0.14
_exptl_crystal_size_mid 0.13
_exptl_crystal_size_min 0.11
_refine_diff_density_max 0.294
_refine_diff_density_min -0.262
_refine_diff_density_rms 0.065
_refine_ls_extinction_method none
_refine_ls_goodness_of_fit_ref 1.028
_refine_ls_hydrogen_treatment constr
_refine_ls_matrix_type full
_refine_ls_number_parameters 231
_refine_ls_number_reflns 3674
_refine_ls_number_restraints 0
_refine_ls_restrained_S_all 1.028
_refine_ls_R_factor_all 0.0442
_refine_ls_R_factor_gt 0.0400
_refine_ls_shift/su_max 0.000
_refine_ls_shift/su_mean 0.000
_refine_ls_structure_factor_coef Fsqd
_refine_ls_weighting_details 'w=1/[\s^2^(Fo^2^)+(0.0510P)^2^+0.6239P] where P=(Fo^2^+2Fc^2^)/3'
_refine_ls_weighting_scheme calc
_refine_ls_wR_factor_gt 0.1020
_refine_ls_wR_factor_ref 0.1055
_reflns_Friedel_coverage 0.000
_reflns_number_gt 3298
_reflns_number_total 3674
_reflns_threshold_expression 'I > 2\s(I)'
_cod_data_source_file d3ob00426k2.cif
_cod_data_source_block c70m-2-4-1
_cod_depositor_comments 'Adding full bibliography for 7159333--7159336.cif.'
_cod_original_cell_volume 1859.97(7)
_cod_database_code 7159336
_shelx_shelxl_version_number 2014/7
_shelx_space_group_comment
;
The symmetry employed for this shelxl refinement is uniquely defined
by the following loop, which should always be used as a source of
symmetry information in preference to the above space-group names.
They are only intended as comments.
;
_shelx_estimated_absorpt_t_max 0.930
_shelx_estimated_absorpt_t_min 0.912
_reflns_odcompleteness_completeness 99.54
_reflns_odcompleteness_iscentric 1
_reflns_odcompleteness_theta 66.97
_olex2_refinement_description
;
1. Fixed Uiso
 At 1.2 times of:
  All C(H) groups, All C(H,H) groups
 At 1.5 times of:
  All C(H,H,H) groups
2.a Ternary CH refined with riding coordinates:
 C6'(H6'), C6(H6), C5(H5), C5'(H5')
2.b Secondary CH2 refined with riding coordinates:
 C7'(H7'A,H7'B), C7(H7A,H7B), C4(H4A,H4B), C4'(H4'A,H4'B)
2.c Aromatic/amide H refined with riding coordinates:
 C13(H13)
2.d Idealised Me refined as rotating group:
 C14(H14A,H14B,H14C), C10'(H10A,H10B,H10C), C11'(H11A,H11B,H11C), C11(H11D,
 H11E,H11F), C10(H10D,H10E,H10F)
;
_olex2_submission_special_instructions 'No special instructions were received'
_oxdiff_exptl_absorpt_empirical_details
;
Empirical correction (ABSPACK) includes:
- Absorption correction using spherical harmonics
- Frame scaling
;
_oxdiff_exptl_absorpt_empirical_full_max 1.411
_oxdiff_exptl_absorpt_empirical_full_min 0.403

loop_
_space_group_symop_operation_xyz
'x, y, z'
'-x, y+1/2, -z+1/2'
'-x, -y, -z'
'x, -y-1/2, z-1/2'

loop_
_atom_site_label
_atom_site_type_symbol
_atom_site_fract_x
_atom_site_fract_y
_atom_site_fract_z
_atom_site_U_iso_or_equiv
_atom_site_adp_type
_atom_site_occupancy
_atom_site_site_symmetry_order
_atom_site_calc_flag
_atom_site_refinement_flags_posn
_atom_site_refinement_flags_adp
_atom_site_refinement_flags_occupancy
_atom_site_disorder_assembly
_atom_site_disorder_group
O1' O -0.00435(7) 0.19692(7) 0.15328(7) 0.0278(2) Uani 1 1 d . . . . .
O1 O -0.32444(8) 0.06411(7) 0.21449(8) 0.0320(2) Uani 1 1 d . . . . .
O3' O 0.16829(7) 0.23073(8) 0.14282(7) 0.0299(2) Uani 1 1 d . . . . .
O3 O -0.43836(8) -0.04112(9) 0.27877(8) 0.0387(2) Uani 1 1 d . . . . .
C8' C -0.08132(10) 0.31128(10) 0.26941(10) 0.0227(3) Uani 1 1 d . . . . .
C13 C -0.16887(10) 0.14034(10) 0.18266(10) 0.0232(3) Uani 1 1 d . . . . .
H13 H -0.1715 0.0808 0.1357 0.028 Uiso 1 1 calc R . . . .
C12 C -0.16626(10) 0.32282(10) 0.31716(10) 0.0225(2) Uani 1 1 d . . . . .
C9' C -0.08435(10) 0.21912(10) 0.20224(9) 0.0221(2) Uani 1 1 d . . . . .
C8 C -0.25039(10) 0.24193(10) 0.30148(10) 0.0229(3) Uani 1 1 d . . . . .
C6' C 0.10773(10) 0.35257(10) 0.25225(10) 0.0245(3) Uani 1 1 d . . . . .
H6' H 0.1515 0.4171 0.2420 0.029 Uiso 1 1 calc R . . . .
C9 C -0.24953(10) 0.15121(10) 0.23388(10) 0.0234(3) Uani 1 1 d . . . . .
C7' C 0.01153(10) 0.39616(10) 0.28806(11) 0.0281(3) Uani 1 1 d . . . . .
H7'A H 0.0388 0.4149 0.3645 0.034 Uiso 1 1 calc R . . . .
H7'B H -0.0175 0.4642 0.2483 0.034 Uiso 1 1 calc R . . . .
C1' C 0.07177(10) 0.28605(10) 0.14740(10) 0.0252(3) Uani 1 1 d . . . . .
C14 C -0.16484(11) 0.42334(10) 0.38846(11) 0.0290(3) Uani 1 1 d . . . . .
H14A H -0.1179 0.4078 0.4608 0.044 Uiso 1 1 calc GR . . . .
H14B H -0.2391 0.4387 0.3893 0.044 Uiso 1 1 calc GR . . . .
H14C H -0.1366 0.4873 0.3606 0.044 Uiso 1 1 calc GR . . . .
C6 C -0.39275(10) 0.13405(11) 0.35841(10) 0.0263(3) Uani 1 1 d . . . . .
H6 H -0.4615 0.1444 0.3770 0.032 Uiso 1 1 calc R . . . .
C7 C -0.34042(11) 0.24870(11) 0.35553(11) 0.0291(3) Uani 1 1 d . . . . .
H7A H -0.3975 0.3011 0.3162 0.035 Uiso 1 1 calc R . . . .
H7B H -0.3086 0.2765 0.4289 0.035 Uiso 1 1 calc R . . . .
C4 C -0.37089(12) -0.06268(12) 0.38932(12) 0.0358(3) Uani 1 1 d . . . . .
H4A H -0.3130 -0.1167 0.3909 0.043 Uiso 1 1 calc R . . . .
H4B H -0.4165 -0.0926 0.4307 0.043 Uiso 1 1 calc R . . . .
C2 C -0.42007(10) 0.06944(11) 0.25241(11) 0.0284(3) Uani 1 1 d . . . . .
C10' C 0.02137(12) 0.35108(12) 0.04441(11) 0.0351(3) Uani 1 1 d . . . . .
H10A H 0.0090 0.3017 -0.0166 0.053 Uiso 1 1 calc GR . . . .
H10B H 0.0712 0.4101 0.0393 0.053 Uiso 1 1 calc GR . . . .
H10C H -0.0483 0.3829 0.0448 0.053 Uiso 1 1 calc GR . . . .
C4' C 0.24202(11) 0.21583(12) 0.25169(12) 0.0335(3) Uani 1 1 d . . . . .
H4'A H 0.3132 0.2512 0.2596 0.040 Uiso 1 1 calc R . . . .
H4'B H 0.2546 0.1366 0.2679 0.040 Uiso 1 1 calc R . . . .
C5 C -0.31912(11) 0.04940(11) 0.43734(11) 0.0300(3) Uani 1 1 d . . . . .
H5 H -0.2437 0.0538 0.4317 0.036 Uiso 1 1 calc R . . . .
C5' C 0.18689(11) 0.26973(11) 0.32852(11) 0.0293(3) Uani 1 1 d . . . . .
H5' H 0.1435 0.2131 0.3524 0.035 Uiso 1 1 calc R . . . .
C11' C 0.27004(12) 0.32340(14) 0.42690(12) 0.0395(3) Uani 1 1 d . . . . .
H11A H 0.3100 0.3815 0.4037 0.059 Uiso 1 1 calc GR . . . .
H11B H 0.3215 0.2675 0.4664 0.059 Uiso 1 1 calc GR . . . .
H11C H 0.2311 0.3550 0.4728 0.059 Uiso 1 1 calc GR . . . .
C11 C -0.31238(15) 0.06583(14) 0.55509(12) 0.0464(4) Uani 1 1 d . . . . .
H11D H -0.2839 0.1393 0.5784 0.070 Uiso 1 1 calc GR . . . .
H11E H -0.2637 0.0104 0.5989 0.070 Uiso 1 1 calc GR . . . .
H11F H -0.3853 0.0582 0.5624 0.070 Uiso 1 1 calc GR . . . .
C10 C -0.51761(13) 0.10921(17) 0.16014(13) 0.0514(4) Uani 1 1 d . . . . .
H10D H -0.5044 0.1846 0.1413 0.077 Uiso 1 1 calc GR . . . .
H10E H -0.5838 0.1072 0.1815 0.077 Uiso 1 1 calc GR . . . .
H10F H -0.5270 0.0612 0.0986 0.077 Uiso 1 1 calc GR . . . .

loop_
_atom_site_aniso_label
_atom_site_aniso_U_11
_atom_site_aniso_U_22
_atom_site_aniso_U_33
_atom_site_aniso_U_23
_atom_site_aniso_U_13
_atom_site_aniso_U_12
O1' 0.0315(5) 0.0226(4) 0.0360(5) -0.0076(4) 0.0201(4) -0.0063(3)
O1 0.0303(5) 0.0271(5) 0.0446(6) -0.0092(4) 0.0201(4) -0.0076(4)
O3' 0.0304(5) 0.0300(5) 0.0344(5) -0.0031(4) 0.0174(4) -0.0012(4)
O3 0.0392(5) 0.0357(5) 0.0419(6) -0.0054(4) 0.0136(4) -0.0156(4)
C8' 0.0257(6) 0.0183(5) 0.0241(6) 0.0004(4) 0.0079(5) 0.0007(4)
C13 0.0278(6) 0.0181(5) 0.0246(6) -0.0018(4) 0.0093(5) 0.0004(4)
C12 0.0274(6) 0.0179(5) 0.0223(6) 0.0020(4) 0.0078(5) 0.0042(4)
C9' 0.0255(6) 0.0205(6) 0.0225(6) 0.0007(4) 0.0105(5) 0.0014(4)
C8 0.0252(6) 0.0196(5) 0.0252(6) 0.0026(5) 0.0099(5) 0.0040(4)
C6' 0.0266(6) 0.0210(6) 0.0275(6) -0.0009(5) 0.0108(5) -0.0033(4)
C9 0.0244(6) 0.0196(5) 0.0262(6) 0.0009(5) 0.0081(5) -0.0009(4)
C7' 0.0303(6) 0.0227(6) 0.0343(7) -0.0067(5) 0.0145(5) -0.0036(5)
C1' 0.0271(6) 0.0217(6) 0.0303(7) -0.0016(5) 0.0141(5) -0.0039(5)
C14 0.0356(7) 0.0213(6) 0.0341(7) -0.0039(5) 0.0166(6) 0.0010(5)
C6 0.0210(5) 0.0286(6) 0.0315(7) 0.0005(5) 0.0113(5) 0.0006(5)
C7 0.0321(6) 0.0233(6) 0.0369(7) 0.0002(5) 0.0181(6) 0.0034(5)
C4 0.0429(8) 0.0279(7) 0.0408(8) 0.0019(6) 0.0190(6) -0.0037(6)
C2 0.0205(6) 0.0313(7) 0.0344(7) -0.0006(5) 0.0102(5) -0.0005(5)
C10' 0.0381(7) 0.0354(7) 0.0299(7) 0.0016(6) 0.0079(6) -0.0068(6)
C4' 0.0321(7) 0.0303(7) 0.0396(8) 0.0047(6) 0.0132(6) 0.0041(5)
C5 0.0283(6) 0.0288(6) 0.0333(7) 0.0036(5) 0.0099(5) -0.0023(5)
C5' 0.0317(6) 0.0266(6) 0.0311(7) 0.0051(5) 0.0121(5) -0.0018(5)
C11' 0.0391(7) 0.0445(8) 0.0309(7) 0.0062(6) 0.0052(6) -0.0038(6)
C11 0.0607(10) 0.0437(9) 0.0331(8) 0.0030(7) 0.0119(7) -0.0076(7)
C10 0.0344(8) 0.0728(12) 0.0399(9) -0.0075(8) 0.0015(7) 0.0157(8)

loop_
_atom_type_symbol
_atom_type_description
_atom_type_scat_dispersion_real
_atom_type_scat_dispersion_imag
_atom_type_scat_source
C C 0.0181 0.0091 'International Tables Vol C Tables 4.2.6.8 and 6.1.1.4'
H H 0.0000 0.0000 'International Tables Vol C Tables 4.2.6.8 and 6.1.1.4'
O O 0.0492 0.0322 'International Tables Vol C Tables 4.2.6.8 and 6.1.1.4'

loop_
_geom_angle_atom_site_label_1
_geom_angle_atom_site_label_2
_geom_angle_atom_site_label_3
_geom_angle
_geom_angle_site_symmetry_1
_geom_angle_site_symmetry_3
_geom_angle_publ_flag
C9' O1' C1' 118.53(9) . . ?
C9 O1 C2 120.47(9) . . ?
C1' O3' C4' 108.72(9) . . ?
C2 O3 C4 108.61(10) . . ?
C12 C8' C7' 121.75(10) . . ?
C9' C8' C12 118.52(11) . . ?
C9' C8' C7' 119.73(11) . . ?
C9' C13 C9 119.27(11) . . ?
C8' C12 C14 118.93(11) . . ?
C8 C12 C8' 121.19(11) . . ?
C8 C12 C14 119.86(11) . . ?
O1' C9' C8' 123.96(11) . . ?
O1' C9' C13 114.83(10) . . ?
C13 C9' C8' 121.19(11) . . ?
C12 C8 C7 122.77(11) . . ?
C9 C8 C12 118.04(11) . . ?
C9 C8 C7 119.19(11) . . ?
C7' C6' C5' 116.49(11) . . ?
C1' C6' C7' 114.08(10) . . ?
C1' C6' C5' 101.34(10) . . ?
O1 C9 C13 114.14(10) . . ?
O1 C9 C8 124.11(11) . . ?
C13 C9 C8 121.72(11) . . ?
C8' C7' C6' 112.14(10) . . ?
O1' C1' C6' 110.69(9) . . ?
O1' C1' C10' 108.65(10) . . ?
O3' C1' O1' 104.92(9) . . ?
O3' C1' C6' 105.19(10) . . ?
O3' C1' C10' 109.69(10) . . ?
C10' C1' C6' 117.00(11) . . ?
C7 C6 C5 115.46(10) . . ?
C2 C6 C7 114.20(11) . . ?
C2 C6 C5 101.08(10) . . ?
C8 C7 C6 110.99(10) . . ?
O3 C4 C5 107.11(11) . . ?
O1 C2 C6 110.71(10) . . ?
O1 C2 C10 107.93(11) . . ?
O3 C2 O1 105.20(10) . . ?
O3 C2 C6 105.29(11) . . ?
O3 C2 C10 109.59(12) . . ?
C10 C2 C6 117.44(12) . . ?
O3' C4' C5' 107.61(10) . . ?
C6 C5 C4 102.04(11) . . ?
C11 C5 C6 114.95(12) . . ?
C11 C5 C4 113.93(12) . . ?
C4' C5' C6' 100.83(10) . . ?
C11' C5' C6' 114.48(11) . . ?
C11' C5' C4' 112.98(12) . . ?

loop_
_geom_bond_atom_site_label_1
_geom_bond_atom_site_label_2
_geom_bond_distance
_geom_bond_site_symmetry_2
_geom_bond_publ_flag
O1' C9' 1.3776(14) . ?
O1' C1' 1.4512(14) . ?
O1 C9 1.3746(14) . ?
O1 C2 1.4416(14) . ?
O3' C1' 1.4041(14) . ?
O3' C4' 1.4420(17) . ?
O3 C4 1.4467(18) . ?
O3 C2 1.3989(16) . ?
C8' C12 1.4039(17) . ?
C8' C9' 1.3960(17) . ?
C8' C7' 1.5108(16) . ?
C13 C9' 1.3851(16) . ?
C13 C9 1.3861(16) . ?
C12 C8 1.4026(17) . ?
C12 C14 1.5112(16) . ?
C8 C9 1.3952(17) . ?
C8 C7 1.5139(16) . ?
C6' C7' 1.5221(16) . ?
C6' C1' 1.5183(17) . ?
C6' C5' 1.5298(17) . ?
C1' C10' 1.5054(18) . ?
C6 C7 1.5238(17) . ?
C6 C2 1.5207(18) . ?
C6 C5 1.5302(18) . ?
C4 C5 1.5323(19) . ?
C2 C10 1.5037(19) . ?
C4' C5' 1.5257(19) . ?
C5 C11 1.518(2) . ?
C5' C11' 1.5201(19) . ?
